data_2239755
loop_
_publ_author_name
'Tittal, Ram K.'
'Kumar, Satish'
'Ram, R. N.'

_publ_section_title
;
 (<i>Z</i>)-2,3-Dichloro-1,4-bis(4-chlorophenyl)but-2-ene-1,4-dione
;
_journal_issue 8
_journal_name_full 'Acta Crystallographica Section E'
_journal_page_first o861
_journal_page_last o862
_journal_paper_doi 10.1107/S1600536814015463
_journal_volume 70
_journal_year 2014
_chemical_formula_iupac 'C16 H8 Cl4 O2'
_chemical_formula_moiety 'C16 H8 Cl4 O2'
_chemical_formula_sum 'C16 H8 Cl4 O2'
_chemical_formula_weight 374.02
_chemical_melting_point 383
_chemical_name_common Z-1,4-dione
_chemical_name_systematic
;
(<i>Z</i>)-2,3-Dichloro-1,4-bis(4-chlorophenyl)but-2-ene-1,4-dione
;
_space_group_IT_number 41
_symmetry_cell_setting orthorhombic
_symmetry_space_group_name_Hall 'A 2 -2ab'
_symmetry_space_group_name_H-M 'A b a 2'
_atom_sites_solution_hydrogens geom
_atom_sites_solution_primary direct
_atom_sites_solution_secondary difmap
_audit_creation_method SHELXL-97
_cell_angle_alpha 90.00
_cell_angle_beta 90.00
_cell_angle_gamma 90.00
_cell_formula_units_Z 16
_cell_length_a 19.065(2)
_cell_length_b 28.668(4)
_cell_length_c 11.8800(14)
_cell_measurement_reflns_used 5754
_cell_measurement_temperature 273(2)
_cell_measurement_theta_max 26.12
_cell_measurement_theta_min 3.17
_cell_volume 6493.1(14)
_computing_cell_refinement 'SAINT (Bruker, 2000)'
_computing_data_collection 'SMART (Bruker, 2000)'
_computing_data_reduction 'SAINT (Bruker, 2000)'
_computing_molecular_graphics 'Mercury (Macrae <i>et al.</i>, 2008) and SHELXTL (Sheldrick, 2008)'
_computing_publication_material 'publCIF (Westrip, 2010), PLATON (Spek, 2009) and SHELXTL (Sheldrick, 2008)'
_computing_structure_refinement 'SHELXL97 (Sheldrick, 2008)'
_computing_structure_solution 'SHELXS97 (Sheldrick, 2008)'
_diffrn_ambient_temperature 273(2)
_diffrn_measured_fraction_theta_full 1.000
_diffrn_measured_fraction_theta_max 1.000
_diffrn_measurement_device_type 'Bruker SMART APEX CCD detector'
_diffrn_measurement_method '\f and \w'
_diffrn_radiation_monochromator graphite
_diffrn_radiation_source 'fine-focus sealed tube'
_diffrn_radiation_type MoK\a
_diffrn_radiation_wavelength 0.71073
_diffrn_reflns_av_R_equivalents 0.0677
_diffrn_reflns_av_sigmaI/netI 0.0469
_diffrn_reflns_limit_h_max 23
_diffrn_reflns_limit_h_min -23
_diffrn_reflns_limit_k_max 34
_diffrn_reflns_limit_k_min -34
_diffrn_reflns_limit_l_max 14
_diffrn_reflns_limit_l_min -14
_diffrn_reflns_number 31827
_diffrn_reflns_theta_full 25.50
_diffrn_reflns_theta_max 25.50
_diffrn_reflns_theta_min 1.42
_exptl_absorpt_coefficient_mu 0.731
_exptl_absorpt_correction_T_max 0.863
_exptl_absorpt_correction_T_min 0.782
_exptl_absorpt_correction_type multi-scan
_exptl_absorpt_process_details '(SADABS; Bruker, 2000)'
_exptl_crystal_colour colourless
_exptl_crystal_density_diffrn 1.530
_exptl_crystal_density_method 'not measured'
_exptl_crystal_description block
_exptl_crystal_F_000 3008
_exptl_crystal_size_max 0.372
_exptl_crystal_size_mid 0.281
_exptl_crystal_size_min 0.201
_refine_diff_density_max 0.305
_refine_diff_density_min -0.216
_refine_ls_abs_structure_details 'Flack (1983), 1939 Friedel pairs'
_refine_ls_abs_structure_Flack 0.08(7)
_refine_ls_extinction_method none
_refine_ls_goodness_of_fit_ref 1.134
_refine_ls_hydrogen_treatment constr
_refine_ls_matrix_type full
_refine_ls_number_parameters 397
_refine_ls_number_reflns 6044
_refine_ls_number_restraints 1
_refine_ls_restrained_S_all 1.134
_refine_ls_R_factor_all 0.0767
_refine_ls_R_factor_gt 0.0652
_refine_ls_shift/su_max 0.000
_refine_ls_shift/su_mean 0.000
_refine_ls_structure_factor_coef Fsqd
_refine_ls_weighting_details 'calc w=1/[\s^2^(Fo^2^)+(0.0741P)^2^+0.0000P] where P=(Fo^2^+2Fc^2^)/3'
_refine_ls_weighting_scheme calc
_refine_ls_wR_factor_gt 0.1366
_refine_ls_wR_factor_ref 0.1454
_reflns_number_gt 5194
_reflns_number_total 6044
_reflns_threshold_expression I>2sigma(I)
_cod_data_source_file fj2678sup1.cif
_cod_data_source_block I
_cod_original_sg_symbol_Hall 'A 2 -2ac'
_cod_database_code 2239755
_cod_database_fobs_code 2239755

loop_
_symmetry_equiv_pos_as_xyz
'x, y, z'
'-x, -y, z'
'x+1/2, -y+1/2, z'
'-x+1/2, y+1/2, z'
'x, y+1/2, z+1/2'
'-x, -y+1/2, z+1/2'
'x+1/2, -y+1, z+1/2'
'-x+1/2, y+1, z+1/2'

loop_
_atom_site_type_symbol
_atom_site_label
_atom_site_fract_x
_atom_site_fract_y
_atom_site_fract_z
_atom_site_U_iso_or_equiv
_atom_site_adp_type
_atom_site_calc_flag
_atom_site_refinement_flags
_atom_site_occupancy
_atom_site_symmetry_multiplicity
C C1 0.1802(2) 0.18216(14) 0.0202(4) 0.0441(10) Uani d . 1 1
C C2 0.2138(3) 0.18813(16) -0.0820(4) 0.0560(12) Uani d . 1 1
H H2 0.2257 0.2180 -0.1056 0.067 Uiso calc R 1 1
C C3 0.2296(2) 0.15075(16) -0.1490(4) 0.0553(12) Uani d . 1 1
H H3 0.2540 0.1549 -0.2160 0.066 Uiso calc R 1 1
C C4 0.2091(2) 0.10726(15) -0.1158(4) 0.0479(11) Uani d . 1 1
C C5 0.1760(2) 0.09998(15) -0.0130(4) 0.0491(11) Uani d . 1 1
H H5 0.1631 0.0701 0.0094 0.059 Uiso calc R 1 1
C C6 0.1627(2) 0.13761(17) 0.0547(4) 0.0493(11) Uani d . 1 1
H H6 0.1418 0.1332 0.1246 0.059 Uiso calc R 1 1
C C7 0.1635(2) 0.22072(15) 0.0995(4) 0.0458(10) Uani d . 1 1
C C8 0.1486(3) 0.26865(17) 0.0565(4) 0.0520(12) Uani d . 1 1
C C9 0.1600(3) 0.30479(17) 0.1200(5) 0.0584(13) Uani d . 1 1
C C10 0.1935(3) 0.30333(16) 0.2379(5) 0.0543(12) Uani d . 1 1
C C11 0.1455(2) 0.30832(14) 0.3351(4) 0.0471(11) Uani d . 1 1
C C12 0.1746(3) 0.31256(18) 0.4422(5) 0.0612(14) Uani d . 1 1
H H12 0.2231 0.3141 0.4499 0.073 Uiso calc R 1 1
C C13 0.1333(3) 0.3145(2) 0.5364(5) 0.0653(15) Uani d . 1 1
H H13 0.1531 0.3172 0.6077 0.078 Uiso calc R 1 1
C C14 0.0618(3) 0.31252(17) 0.5223(4) 0.0595(14) Uani d . 1 1
C C15 0.0316(3) 0.30947(19) 0.4183(5) 0.0645(14) Uani d . 1 1
H H15 -0.0169 0.3092 0.4113 0.077 Uiso calc R 1 1
C C16 0.0730(3) 0.30681(17) 0.3243(5) 0.0586(13) Uani d . 1 1
H H16 0.0526 0.3040 0.2535 0.070 Uiso calc R 1 1
C C17 0.1304(3) 0.45602(16) 0.5455(4) 0.0494(11) Uani d . 1 1
C C18 0.1596(3) 0.4566(2) 0.4390(5) 0.0661(15) Uani d . 1 1
H H18 0.2072 0.4631 0.4313 0.079 Uiso calc R 1 1
C C19 0.1208(3) 0.4480(2) 0.3454(5) 0.0743(16) Uani d . 1 1
H H19 0.1416 0.4484 0.2746 0.089 Uiso calc R 1 1
C C20 0.0506(3) 0.43870(19) 0.3565(5) 0.0653(14) Uani d . 1 1
C C21 0.0195(3) 0.43733(19) 0.4611(5) 0.0681(15) Uani d . 1 1
H H21 -0.0280 0.4306 0.4682 0.082 Uiso calc R 1 1
C C22 0.0595(3) 0.44599(18) 0.5550(5) 0.0604(13) Uani d . 1 1
H H22 0.0388 0.4451 0.6259 0.072 Uiso calc R 1 1
C C23 0.1738(3) 0.46744(16) 0.6438(4) 0.0543(12) Uani d . 1 1
C C24 0.1466(3) 0.45532(16) 0.7593(4) 0.0552(12) Uani d . 1 1
C C25 0.1170(2) 0.48387(16) 0.8325(4) 0.0514(12) Uani d . 1 1
C C26 0.1019(2) 0.53398(15) 0.8002(4) 0.0462(10) Uani d . 1 1
C C27 0.0991(2) 0.57237(16) 0.8868(4) 0.0459(11) Uani d . 1 1
C C28 0.1346(2) 0.57170(15) 0.9873(4) 0.0466(11) Uani d . 1 1
H H28 0.1594 0.5451 1.0085 0.056 Uiso calc R 1 1
C C29 0.1339(3) 0.60992(17) 1.0567(4) 0.0584(13) Uani d . 1 1
H H29 0.1595 0.6097 1.1234 0.070 Uiso calc R 1 1
C C30 0.0961(3) 0.64784(18) 1.0281(5) 0.0671(15) Uani d . 1 1
C C31 0.0593(3) 0.64972(18) 0.9285(6) 0.0768(17) Uani d . 1 1
H H31 0.0335 0.6761 0.9097 0.092 Uiso calc R 1 1
C C32 0.0614(3) 0.61211(17) 0.8578(4) 0.0597(13) Uani d . 1 1
H H32 0.0373 0.6131 0.7897 0.072 Uiso calc R 1 1
Cl Cl1 0.09338(14) 0.69524(6) 1.11846(19) 0.1247(8) Uani d . 1 1
Cl Cl2 0.08763(8) 0.46534(4) 0.96328(11) 0.0696(4) Uani d . 1 1
Cl Cl3 0.16115(10) 0.39746(4) 0.79049(14) 0.0897(5) Uani d . 1 1
Cl Cl4 -0.00090(11) 0.42888(7) 0.23804(16) 0.1048(6) Uani d . 1 1
Cl Cl5 0.00905(9) 0.31287(6) 0.64225(14) 0.0877(5) Uani d . 1 1
Cl Cl6 0.14301(12) 0.36143(5) 0.08012(14) 0.0981(6) Uani d . 1 1
Cl Cl7 0.11250(8) 0.27538(5) -0.07659(12) 0.0712(4) Uani d . 1 1
Cl Cl8 0.22478(7) 0.05907(4) -0.20286(12) 0.0635(3) Uani d . 1 1
O O1 0.1630(2) 0.21511(12) 0.1997(3) 0.0657(10) Uani d . 1 1
O O2 0.2555(2) 0.30041(15) 0.2467(4) 0.0835(12) Uani d . 1 1
O O3 0.0931(2) 0.54208(12) 0.7004(3) 0.0653(9) Uani d . 1 1
O O4 0.2329(2) 0.48314(14) 0.6368(4) 0.0807(12) Uani d . 1 1

loop_
_atom_site_aniso_label
_atom_site_aniso_U_11
_atom_site_aniso_U_22
_atom_site_aniso_U_33
_atom_site_aniso_U_12
_atom_site_aniso_U_13
_atom_site_aniso_U_23
C1 0.039(2) 0.040(2) 0.053(3) -0.0054(18) -0.001(2) 0.005(2)
C2 0.072(3) 0.038(2) 0.059(3) -0.005(2) 0.006(3) 0.009(2)
C3 0.063(3) 0.051(3) 0.052(3) -0.005(2) 0.010(2) 0.005(2)
C4 0.039(2) 0.049(3) 0.056(3) 0.007(2) -0.009(2) -0.004(2)
C5 0.048(3) 0.039(2) 0.061(3) -0.0011(19) 0.002(2) 0.007(2)
C6 0.048(3) 0.054(3) 0.045(3) 0.004(2) 0.000(2) 0.003(2)
C7 0.050(3) 0.043(2) 0.044(3) 0.003(2) -0.003(2) 0.005(2)
C8 0.065(3) 0.044(3) 0.047(3) 0.011(2) 0.003(2) 0.004(2)
C9 0.066(3) 0.044(3) 0.065(3) 0.014(2) 0.016(3) 0.014(2)
C10 0.062(3) 0.037(2) 0.063(3) -0.009(2) 0.012(3) -0.004(2)
C11 0.050(3) 0.037(2) 0.055(3) -0.0023(19) 0.000(2) -0.006(2)
C12 0.047(3) 0.068(3) 0.069(4) 0.000(2) -0.008(3) -0.016(3)
C13 0.066(4) 0.075(4) 0.054(3) 0.025(3) -0.012(3) -0.020(3)
C14 0.070(3) 0.052(3) 0.056(3) 0.018(2) 0.005(3) -0.009(2)
C15 0.051(3) 0.082(4) 0.061(3) 0.002(3) 0.004(3) -0.011(3)
C16 0.056(3) 0.067(3) 0.053(3) 0.004(2) -0.008(2) -0.008(2)
C17 0.054(3) 0.041(3) 0.052(3) -0.002(2) -0.003(2) -0.012(2)
C18 0.056(3) 0.075(4) 0.067(4) -0.015(3) 0.005(3) -0.012(3)
C19 0.087(4) 0.085(4) 0.051(3) -0.006(3) 0.005(3) -0.010(3)
C20 0.076(4) 0.062(3) 0.058(3) 0.001(3) -0.008(3) -0.011(3)
C21 0.053(3) 0.069(3) 0.082(4) -0.012(3) -0.001(3) -0.010(3)
C22 0.065(3) 0.064(3) 0.053(3) -0.009(3) 0.006(3) 0.004(3)
C23 0.063(3) 0.043(3) 0.058(3) 0.004(2) -0.001(3) -0.008(2)
C24 0.071(3) 0.039(3) 0.055(3) 0.004(2) -0.012(2) -0.009(2)
C25 0.060(3) 0.048(3) 0.047(3) -0.004(2) -0.007(2) 0.012(2)
C26 0.043(2) 0.048(3) 0.047(3) -0.0041(19) -0.009(2) 0.009(2)
C27 0.051(3) 0.049(3) 0.038(2) 0.006(2) 0.009(2) 0.005(2)
C28 0.053(3) 0.045(2) 0.041(2) 0.009(2) 0.001(2) 0.006(2)
C29 0.079(3) 0.053(3) 0.043(3) 0.003(3) -0.003(3) -0.002(2)
C30 0.099(4) 0.046(3) 0.057(3) 0.014(3) 0.024(3) 0.001(2)
C31 0.096(4) 0.048(3) 0.086(4) 0.036(3) 0.004(3) 0.006(3)
C32 0.064(3) 0.051(3) 0.064(3) 0.016(2) -0.008(2) 0.004(3)
Cl1 0.204(2) 0.0658(10) 0.1046(15) 0.0227(12) 0.0211(15) -0.0310(10)
Cl2 0.1076(11) 0.0476(6) 0.0537(8) -0.0028(7) 0.0051(7) 0.0125(6)
Cl3 0.1506(14) 0.0439(7) 0.0746(10) 0.0210(8) -0.0108(11) -0.0020(7)
Cl4 0.1133(14) 0.1214(15) 0.0795(11) -0.0006(11) -0.0345(10) -0.0287(10)
Cl5 0.0900(10) 0.1093(13) 0.0638(9) 0.0236(9) 0.0217(8) -0.0129(9)
Cl6 0.1784(18) 0.0426(7) 0.0734(10) 0.0264(9) 0.0176(11) 0.0112(7)
Cl7 0.0909(10) 0.0691(8) 0.0534(7) 0.0193(7) -0.0084(7) 0.0110(6)
Cl8 0.0727(8) 0.0537(7) 0.0641(8) 0.0115(6) -0.0026(7) -0.0138(6)
O1 0.101(3) 0.052(2) 0.044(2) 0.0158(18) 0.0010(19) 0.0062(16)
O2 0.056(2) 0.114(3) 0.080(3) -0.010(2) 0.011(2) -0.006(2)
O3 0.095(3) 0.055(2) 0.046(2) 0.0059(18) -0.0172(19) 0.0064(16)
O4 0.063(2) 0.097(3) 0.082(3) -0.016(2) -0.002(2) -0.028(2)

loop_
_atom_type_symbol
_atom_type_description
_atom_type_scat_dispersion_real
_atom_type_scat_dispersion_imag
_atom_type_scat_source
C C 0.0033 0.0016 'International Tables Vol C Tables 4.2.6.8 and 6.1.1.4'
H H 0.0000 0.0000 'International Tables Vol C Tables 4.2.6.8 and 6.1.1.4'
Cl Cl 0.1484 0.1585 'International Tables Vol C Tables 4.2.6.8 and 6.1.1.4'
O O 0.0106 0.0060 'International Tables Vol C Tables 4.2.6.8 and 6.1.1.4'

loop_
_geom_angle_atom_site_label_1
_geom_angle_atom_site_label_2
_geom_angle_atom_site_label_3
_geom_angle
C6 C1 C2 119.1(4)
C6 C1 C7 116.6(4)
C2 C1 C7 124.3(4)
C3 C2 C1 121.0(4)
C3 C2 H2 119.5
C1 C2 H2 119.5
C4 C3 C2 119.0(5)
C4 C3 H3 120.5
C2 C3 H3 120.5
C3 C4 C5 121.4(4)
C3 C4 Cl8 120.1(4)
C5 C4 Cl8 118.5(4)
C6 C5 C4 118.8(4)
C6 C5 H5 120.6
C4 C5 H5 120.6
C5 C6 C1 120.6(4)
C5 C6 H6 119.7
C1 C6 H6 119.7
O1 C7 C1 122.0(4)
O1 C7 C8 117.4(4)
C1 C7 C8 120.6(4)
C9 C8 C7 120.3(4)
C9 C8 Cl7 120.4(4)
C7 C8 Cl7 119.3(4)
C8 C9 C10 125.1(4)
C8 C9 Cl6 124.1(4)
C10 C9 Cl6 110.7(4)
O2 C10 C11 123.6(5)
O2 C10 C9 119.5(5)
C11 C10 C9 116.8(4)
C16 C11 C12 118.9(5)
C16 C11 C10 122.7(5)
C12 C11 C10 118.4(4)
C13 C12 C11 121.4(5)
C13 C12 H12 119.3
C11 C12 H12 119.3
C12 C13 C14 118.0(5)
C12 C13 H13 121.0
C14 C13 H13 121.0
C15 C14 C13 122.0(5)
C15 C14 Cl5 119.8(4)
C13 C14 Cl5 118.2(4)
C14 C15 C16 119.9(5)
C14 C15 H15 120.0
C16 C15 H15 120.0
C15 C16 C11 119.8(5)
C15 C16 H16 120.1
C11 C16 H16 120.1
C18 C17 C22 118.0(5)
C18 C17 C23 119.9(5)
C22 C17 C23 122.1(5)
C19 C18 C17 121.9(5)
C19 C18 H18 119.1
C17 C18 H18 119.1
C18 C19 C20 119.2(6)
C18 C19 H19 120.4
C20 C19 H19 120.4
C19 C20 C21 120.8(5)
C19 C20 Cl4 120.3(5)
C21 C20 Cl4 118.9(5)
C22 C21 C20 119.3(5)
C22 C21 H21 120.4
C20 C21 H21 120.4
C21 C22 C17 120.8(5)
C21 C22 H22 119.6
C17 C22 H22 119.6
O4 C23 C17 123.4(5)
O4 C23 C24 117.8(5)
C17 C23 C24 118.6(4)
C25 C24 C23 127.1(4)
C25 C24 Cl3 121.6(4)
C23 C24 Cl3 111.3(3)
C24 C25 C26 120.1(4)
C24 C25 Cl2 122.5(4)
C26 C25 Cl2 117.1(4)
O3 C26 C27 121.3(4)
O3 C26 C25 116.9(4)
C27 C26 C25 121.8(4)
C28 C27 C32 118.8(5)
C28 C27 C26 124.4(4)
C32 C27 C26 116.6(4)
C29 C28 C27 120.4(4)
C29 C28 H28 119.8
C27 C28 H28 119.8
C30 C29 C28 119.9(5)
C30 C29 H29 120.1
C28 C29 H29 120.1
C29 C30 C31 121.4(5)
C29 C30 Cl1 119.5(5)
C31 C30 Cl1 119.1(4)
C32 C31 C30 118.8(5)
C32 C31 H31 120.6
C30 C31 H31 120.6
C31 C32 C27 120.6(5)
C31 C32 H32 119.7
C27 C32 H32 119.7

loop_
_geom_bond_atom_site_label_1
_geom_bond_atom_site_label_2
_geom_bond_distance
C1 C6 1.382(6)
C1 C2 1.383(7)
C1 C7 1.487(6)
C2 C3 1.368(7)
C2 H2 0.9300
C3 C4 1.365(6)
C3 H3 0.9300
C4 C5 1.390(7)
C4 Cl8 1.751(5)
C5 C6 1.369(7)
C5 H5 0.9300
C6 H6 0.9300
C7 O1 1.201(5)
C7 C8 1.493(6)
C8 C9 1.299(7)
C8 Cl7 1.736(5)
C9 C10 1.541(8)
C9 Cl6 1.722(5)
C10 O2 1.190(6)
C10 C11 1.479(7)
C11 C16 1.389(7)
C11 C12 1.393(7)
C12 C13 1.369(8)
C12 H12 0.9300
C13 C14 1.375(7)
C13 H13 0.9300
C14 C15 1.366(8)
C14 Cl5 1.744(6)
C15 C16 1.369(8)
C15 H15 0.9300
C16 H16 0.9300
C17 C18 1.382(7)
C17 C22 1.386(7)
C17 C23 1.468(7)
C18 C19 1.359(8)
C18 H18 0.9300
C19 C20 1.372(8)
C19 H19 0.9300
C20 C21 1.377(8)
C20 Cl4 1.738(6)
C21 C22 1.374(8)
C21 H21 0.9300
C22 H22 0.9300
C23 O4 1.216(6)
C23 C24 1.508(7)
C24 C25 1.322(7)
C24 Cl3 1.722(5)
C25 C26 1.514(6)
C25 Cl2 1.735(5)
C26 O3 1.220(6)
C26 C27 1.507(7)
C27 C28 1.373(7)
C27 C32 1.390(6)
C28 C29 1.371(7)
C28 H28 0.9300
C29 C30 1.348(7)
C29 H29 0.9300
C30 C31 1.377(9)
C30 Cl1 1.733(6)
C31 C32 1.367(8)
C31 H31 0.9300
C32 H32 0.9300

loop_
_geom_hbond_atom_site_label_D
_geom_hbond_atom_site_label_H
_geom_hbond_atom_site_label_A
_geom_hbond_site_symmetry_A
_geom_hbond_distance_DH
_geom_hbond_distance_HA
_geom_hbond_distance_DA
_geom_hbond_angle_DHA
C2 H2 Cl7 . 0.93 2.74 3.160(5) 109
C28 H28 Cl2 . 0.93 2.72 3.191(5) 112
C3 H3 O1 8_544 0.93 2.55 3.290(6) 137
C5 H5 O3 5_544 0.93 2.75 3.418(6) 129
C6 H6 O3 5_544 0.93 2.91 3.502(6) 122
C13 H13 O2 8_545 0.93 2.45 3.302(7) 152
C29 H29 Cl8 5_556 0.93 2.81 3.645(5) 149

loop_
_geom_torsion_atom_site_label_1
_geom_torsion_atom_site_label_2
_geom_torsion_atom_site_label_3
_geom_torsion_atom_site_label_4
_geom_torsion
C6 C1 C2 C3 0.1(7)
C7 C1 C2 C3 177.8(4)
C1 C2 C3 C4 2.8(8)
C2 C3 C4 C5 -3.6(7)
C2 C3 C4 Cl8 176.9(4)
C3 C4 C5 C6 1.3(7)
Cl8 C4 C5 C6 -179.2(3)
C4 C5 C6 C1 1.7(7)
C2 C1 C6 C5 -2.4(7)
C7 C1 C6 C5 179.8(4)
C6 C1 C7 O1 30.1(7)
C2 C1 C7 O1 -147.6(5)
C6 C1 C7 C8 -151.7(4)
C2 C1 C7 C8 30.5(7)
O1 C7 C8 C9 24.3(7)
C1 C7 C8 C9 -153.9(5)
O1 C7 C8 Cl7 -153.0(4)
C1 C7 C8 Cl7 28.8(6)
C7 C8 C9 C10 4.4(8)
Cl7 C8 C9 C10 -178.3(4)
C7 C8 C9 Cl6 -178.6(4)
Cl7 C8 C9 Cl6 -1.3(7)
C8 C9 C10 O2 80.1(7)
Cl6 C9 C10 O2 -97.3(5)
C8 C9 C10 C11 -103.2(6)
Cl6 C9 C10 C11 79.5(5)
O2 C10 C11 C16 -173.1(5)
C9 C10 C11 C16 10.3(6)
O2 C10 C11 C12 3.9(7)
C9 C10 C11 C12 -172.7(4)
C16 C11 C12 C13 1.0(7)
C10 C11 C12 C13 -176.1(5)
C11 C12 C13 C14 -0.4(8)
C12 C13 C14 C15 -1.2(8)
C12 C13 C14 Cl5 177.7(4)
C13 C14 C15 C16 2.2(9)
Cl5 C14 C15 C16 -176.7(4)
C14 C15 C16 C11 -1.5(8)
C12 C11 C16 C15 0.0(7)
C10 C11 C16 C15 177.0(5)
C22 C17 C18 C19 0.4(9)
C23 C17 C18 C19 -177.5(5)
C17 C18 C19 C20 0.4(9)
C18 C19 C20 C21 -1.0(9)
C18 C19 C20 Cl4 178.5(5)
C19 C20 C21 C22 0.8(9)
Cl4 C20 C21 C22 -178.7(4)
C20 C21 C22 C17 0.0(8)
C18 C17 C22 C21 -0.6(8)
C23 C17 C22 C21 177.3(5)
C18 C17 C23 O4 9.3(8)
C22 C17 C23 O4 -168.5(5)
C18 C17 C23 C24 -165.2(5)
C22 C17 C23 C24 17.0(7)
O4 C23 C24 C25 84.3(7)
C17 C23 C24 C25 -100.9(6)
O4 C23 C24 Cl3 -93.7(5)
C17 C23 C24 Cl3 81.1(5)
C23 C24 C25 C26 5.1(8)
Cl3 C24 C25 C26 -177.1(3)
C23 C24 C25 Cl2 179.9(4)
Cl3 C24 C25 Cl2 -2.3(6)
C24 C25 C26 O3 26.5(7)
Cl2 C25 C26 O3 -148.6(4)
C24 C25 C26 C27 -152.6(5)
Cl2 C25 C26 C27 32.3(5)
O3 C26 C27 C28 -152.0(5)
C25 C26 C27 C28 27.0(7)
O3 C26 C27 C32 23.5(7)
C25 C26 C27 C32 -157.5(4)
C32 C27 C28 C29 -1.2(7)
C26 C27 C28 C29 174.2(4)
C27 C28 C29 C30 2.3(8)
C28 C29 C30 C31 -1.7(9)
C28 C29 C30 Cl1 178.0(4)
C29 C30 C31 C32 0.1(9)
Cl1 C30 C31 C32 -179.6(5)
C30 C31 C32 C27 1.0(9)
C28 C27 C32 C31 -0.5(8)
C26 C27 C32 C31 -176.3(5)
